data_1505937
loop_
_publ_author_name
'Noguchi, Naoyoshi'
'Nakada, Masahisa'

_publ_section_title
;
 Synthetic studies on (+)-ophiobolin A: asymmetric synthesis of the
 spirocyclic CD-ring moiety.
;
_journal_issue 10
_journal_name_full 'Organic letters'
_journal_page_first 2039
_journal_page_last 2042
_journal_paper_doi 10.1021/ol060437x
_journal_volume 8
_journal_year 2006
_chemical_absolute_configuration ad
_chemical_formula_moiety 'C32 H46 O4 Si '
_chemical_formula_sum 'C32 H46 O4 Si'
_chemical_formula_weight 522.80
_space_group_IT_number 4
_symmetry_cell_setting monoclinic
_symmetry_Int_Tables_number 4
_symmetry_space_group_name_Hall 'P 2yb'
_symmetry_space_group_name_H-M 'P 1 21 1'
_cell_angle_alpha 90.0000
_cell_angle_beta 91.971(4)
_cell_angle_gamma 90.0000
_cell_formula_units_Z 2
_cell_length_a 7.5306(4)
_cell_length_b 13.0421(7)
_cell_length_c 15.3021(10)
_cell_measurement_reflns_used 16493
_cell_measurement_temperature 93.1
_cell_measurement_theta_max 68.2
_cell_measurement_theta_min 3.4
_cell_volume 1502.00(15)
_computing_cell_refinement 'PROCESS-AUTO (Rigaku, 1998)'
_computing_data_collection 'PROCESS-AUTO (Rigaku, 1998)'
_computing_data_reduction 'CrystalStructure (R/MSC, Rigaku, 2005)'
_computing_molecular_graphics 'ORTEP (Johnson, 1976)'
_computing_publication_material 'CrystalStructure (R/MSC, Rigaku, 2005)'
_computing_structure_refinement 'SHELXL97 (Sheldrick, 1997)'
_computing_structure_solution 'SHELXS97 (Sheldrick, 1997)'
_diffrn_detector_area_resol_mean 10.00
_diffrn_measured_fraction_theta_full 0.997
_diffrn_measured_fraction_theta_max 0.997
_diffrn_measurement_device_type 'Rigaku RAXIS-RAPID'
_diffrn_measurement_method \w
_diffrn_radiation_type 'Cu K\a'
_diffrn_radiation_wavelength 1.54187
_diffrn_reflns_av_R_equivalents 0.045
_diffrn_reflns_limit_h_max 9
_diffrn_reflns_limit_h_min -9
_diffrn_reflns_limit_k_max 15
_diffrn_reflns_limit_k_min -15
_diffrn_reflns_limit_l_max 18
_diffrn_reflns_limit_l_min -17
_diffrn_reflns_number 17299
_diffrn_reflns_theta_full 68.18
_diffrn_reflns_theta_max 68.18
_exptl_absorpt_coefficient_mu 0.946
_exptl_absorpt_correction_T_max 0.910
_exptl_absorpt_correction_T_min 0.815
_exptl_absorpt_correction_type multi-scan
_exptl_absorpt_process_details
;
    Higashi, T. (1995). Program for Absorption Correction.
    Rigaku Corporation, Tokyo, Japan.
;
_exptl_crystal_colour colorless
_exptl_crystal_density_diffrn 1.156
_exptl_crystal_density_method 'not measured'
_exptl_crystal_description needle
_exptl_crystal_F_000 568.00
_exptl_crystal_size_max 0.30
_exptl_crystal_size_mid 0.10
_exptl_crystal_size_min 0.10
_refine_diff_density_max 0.44
_refine_diff_density_min -0.29
_refine_ls_abs_structure_details 'Flack, H. D. (1983), Acta Cryst. A39, 876-881.  2348 Friedel Pairs'
_refine_ls_abs_structure_Flack -0.00(4)
_refine_ls_extinction_method none
_refine_ls_goodness_of_fit_ref 1.066
_refine_ls_hydrogen_treatment constr
_refine_ls_number_parameters 327
_refine_ls_number_reflns 5213
_refine_ls_R_factor_gt 0.0651
_refine_ls_shift/su_max 0.0010
_refine_ls_structure_factor_coef Fsqd
_refine_ls_weighting_details 'w = 1/[\s^2^(Fo^2^)+(0.0958P)^2^+1.2978P] where P=(Fo^2^+2Fc^2^)/3'
_refine_ls_weighting_scheme calc
_refine_ls_wR_factor_ref 0.1858
_reflns_number_gt 4585
_reflns_number_total 5213
_reflns_threshold_expression F^2^>2.0\s(F^2^)
_cod_data_source_file ol060437xsi20060219_105844.cif
_cod_data_source_block '_AC0930raplt'
_cod_original_formula_sum 'C32 H46 O4 Si '
_cod_database_code 1505937

loop_
_symmetry_equiv_pos_site_id
_symmetry_equiv_pos_as_xyz
1 +X,+Y,+Z
2 -X,1/2+Y,-Z

loop_
_atom_site_label
_atom_site_type_symbol
_atom_site_fract_x
_atom_site_fract_y
_atom_site_fract_z
_atom_site_U_iso_or_equiv
_atom_site_adp_type
_atom_site_occupancy
_atom_site_symmetry_multiplicity
_atom_site_calc_flag
_atom_site_refinement_flags
_atom_site_disorder_assembly
_atom_site_disorder_group
Si(1) Si 0.33572(13) 0.79718(11) 0.82600(6) 0.0287(2) Uani 1.00 1 d . . .
O(1) O 0.2075(3) 0.8058(2) 0.73708(16) 0.0291(6) Uani 1.00 1 d . . .
O(2) O 0.1635(3) 0.7186(2) 0.56249(17) 0.0271(6) Uani 1.00 1 d . . .
O(3) O 0.5527(4) 0.8441(2) 0.3254(2) 0.0270(9) Uiso 0.70 1 d P . .
O(4) O 0.6622(6) 0.8035(4) 0.1874(3) 0.0448(12) Uiso 0.70 1 d P . .
O(103) O 0.4295(11) 0.8194(5) 0.2587(5) 0.027(2) Uiso 0.30 1 d P . .
O(104) O 0.6433(13) 0.8306(8) 0.1580(8) 0.041(2) Uiso 0.30 1 d P . .
C(1) C 0.5024(5) 0.6926(3) 0.8119(2) 0.0304(9) Uani 1.00 1 d . . .
C(2) C 0.5191(5) 0.6471(3) 0.7293(2) 0.0339(9) Uani 1.00 1 d . . .
C(3) C 0.6461(5) 0.5726(3) 0.7141(3) 0.0391(10) Uani 1.00 1 d . . .
C(4) C 0.7626(5) 0.5424(3) 0.7830(3) 0.0412(11) Uani 1.00 1 d . . .
C(5) C 0.7512(5) 0.5864(4) 0.8647(3) 0.0425(11) Uani 1.00 1 d . . .
C(6) C 0.6228(5) 0.6603(3) 0.8786(2) 0.0366(10) Uani 1.00 1 d . . .
C(7) C 0.1968(5) 0.7668(3) 0.9224(2) 0.0281(8) Uani 1.00 1 d . . .
C(8) C 0.2056(6) 0.6747(3) 0.9665(2) 0.0366(10) Uani 1.00 1 d . . .
C(9) C 0.1012(6) 0.6544(4) 1.0370(2) 0.0461(12) Uani 1.00 1 d . . .
C(10) C -0.0206(5) 0.7243(3) 1.0644(2) 0.0362(10) Uani 1.00 1 d . . .
C(11) C -0.0335(6) 0.8160(4) 1.0225(3) 0.0462(12) Uani 1.00 1 d . . .
C(12) C 0.0704(6) 0.8376(3) 0.9512(3) 0.0435(11) Uani 1.00 1 d . . .
C(13) C 0.4486(6) 0.9263(3) 0.8345(3) 0.0415(11) Uani 1.00 1 d . . .
C(14) C 0.3183(7) 1.0134(4) 0.8100(4) 0.0535(13) Uani 1.00 1 d . . .
C(15) C 0.5181(9) 0.9450(4) 0.9288(3) 0.0641(17) Uani 1.00 1 d . . .
C(16) C 0.6033(6) 0.9302(4) 0.7725(4) 0.0541(14) Uani 1.00 1 d . . .
C(17) C 0.0751(5) 0.7321(3) 0.7135(2) 0.0275(8) Uani 1.00 1 d . . .
C(18) C 0.0175(4) 0.7443(3) 0.6179(2) 0.0255(8) Uani 1.00 1 d . . .
C(19) C -0.0411(5) 0.8518(3) 0.5905(2) 0.0278(8) Uani 1.00 1 d . . .
C(20) C 0.0080(5) 0.8539(3) 0.4938(2) 0.0254(8) Uani 1.00 1 d . . .
C(21) C 0.1892(4) 0.7994(3) 0.4997(2) 0.0242(7) Uani 1.00 1 d . . .
C(22) C 0.0046(5) 0.9592(3) 0.4518(2) 0.0325(9) Uani 1.00 1 d . . .
C(23) C 0.3481(4) 0.8674(3) 0.5282(2) 0.0310(9) Uani 1.00 1 d . . .
C(24) C 0.5138(5) 0.8046(3) 0.5095(3) 0.0256(11) Uiso 0.70 1 d P A 1
C(25) C 0.4489(4) 0.7297(3) 0.4369(2) 0.0231(12) Uiso 0.70 1 d P A 1
C(26) C 0.2493(4) 0.7520(2) 0.4131(2) 0.0266(8) Uani 1.00 1 d . . .
C(27) C 0.1440(5) 0.6633(4) 0.3798(2) 0.0369(10) Uani 1.00 1 d . . .
C(28) C 0.0720(7) 0.6577(6) 0.3012(3) 0.0693(19) Uani 1.00 1 d . . .
C(29) C 0.4793(8) 0.6189(4) 0.4698(4) 0.0322(14) Uiso 0.70 1 d P A 1
C(30) C 0.5623(6) 0.7407(3) 0.3552(3) 0.0269(12) Uiso 0.70 1 d P A 1
C(31) C 0.6819(8) 0.8665(5) 0.2628(2) 0.0394(15) Uiso 0.70 1 d P A 1
C(32) C 0.4937(9) 0.8188(8) 0.1439(6) 0.061(2) Uiso 0.70 1 d P A 1
C(124) C 0.4755(13) 0.8462(7) 0.4525(5) 0.025(2) Uiso 0.30 1 d P A 2
C(125) C 0.4510(6) 0.7436(6) 0.4029(5) 0.018(2) Uiso 0.30 1 d P A 2
C(129) C 0.5226(19) 0.6487(9) 0.4532(8) 0.028(3) Uiso 0.30 1 d P A 2
C(130) C 0.5033(14) 0.7352(7) 0.3066(5) 0.022(2) Uiso 0.30 1 d P A 2
C(131) C 0.4580(14) 0.8133(16) 0.1672(5) 0.045(4) Uiso 0.30 1 d P A 2
C(132) C 0.714(2) 0.9257(10) 0.1891(11) 0.055(4) Uiso 0.30 1 d P A 2
H(1) H 0.4411 0.6680 0.6825 0.041 Uiso 1.00 1 c R . .
H(2) H 0.6541 0.5425 0.6579 0.047 Uiso 1.00 1 c R . .
H(3) H 0.8498 0.4913 0.7733 0.049 Uiso 1.00 1 c R . .
H(4) H 0.8307 0.5662 0.9111 0.051 Uiso 1.00 1 c R . .
H(5) H 0.6160 0.6902 0.9350 0.044 Uiso 1.00 1 c R . .
H(6) H 0.2859 0.6237 0.9479 0.044 Uiso 1.00 1 c R . .
H(7) H 0.1141 0.5908 1.0670 0.055 Uiso 1.00 1 c R . .
H(8) H -0.0945 0.7091 1.1118 0.043 Uiso 1.00 1 c R . .
H(9) H -0.1146 0.8661 1.0421 0.055 Uiso 1.00 1 c R . .
H(10) H 0.0557 0.9011 0.9215 0.052 Uiso 1.00 1 c R . .
H(11) H 0.3214 1.0267 0.7470 0.064 Uiso 1.00 1 c R . .
H(12) H 0.3528 1.0757 0.8422 0.064 Uiso 1.00 1 c R . .
H(13) H 0.1978 0.9934 0.8252 0.064 Uiso 1.00 1 c R . .
H(14) H 0.4260 0.9793 0.9619 0.077 Uiso 1.00 1 c R . .
H(15) H 0.6242 0.9884 0.9281 0.077 Uiso 1.00 1 c R . .
H(16) H 0.5482 0.8792 0.9565 0.077 Uiso 1.00 1 c R . .
H(17) H 0.7118 0.9060 0.8031 0.065 Uiso 1.00 1 c R . .
H(18) H 0.6204 1.0009 0.7528 0.065 Uiso 1.00 1 c R . .
H(19) H 0.5768 0.8861 0.7218 0.065 Uiso 1.00 1 c R . .
H(20) H -0.0288 0.7412 0.7506 0.033 Uiso 1.00 1 c R . .
H(21) H 0.1229 0.6622 0.7235 0.033 Uiso 1.00 1 c R . .
H(22) H -0.0827 0.6958 0.6046 0.031 Uiso 1.00 1 c R . .
H(23) H 0.0243 0.9049 0.6248 0.033 Uiso 1.00 1 c R . .
H(24) H -0.1703 0.8614 0.5970 0.033 Uiso 1.00 1 c R . .
H(25) H -0.0774 0.8089 0.4602 0.030 Uiso 1.00 1 c R . .
H(26) H -0.1143 0.9727 0.4263 0.039 Uiso 1.00 1 c R . .
H(27) H 0.0918 0.9618 0.4058 0.039 Uiso 1.00 1 c R . .
H(28) H 0.0340 1.0113 0.4962 0.039 Uiso 1.00 1 c R . .
H(29) H 0.1281 0.6070 0.4181 0.044 Uiso 1.00 1 c R . .
H(30) H 0.0854 0.7127 0.2613 0.083 Uiso 1.00 1 c R . .
H(31) H 0.0060 0.5986 0.2839 0.083 Uiso 1.00 1 c R . .

loop_
_atom_site_aniso_label
_atom_site_aniso_U_11
_atom_site_aniso_U_22
_atom_site_aniso_U_33
_atom_site_aniso_U_12
_atom_site_aniso_U_13
_atom_site_aniso_U_23
Si(1) 0.0322(5) 0.0249(5) 0.0287(5) -0.0043(4) -0.0032(4) 0.0043(4)
O(1) 0.0302(14) 0.0260(14) 0.0307(13) -0.0091(12) -0.0039(10) 0.0084(12)
O(2) 0.0228(12) 0.0302(15) 0.0289(13) 0.0017(11) 0.0102(10) 0.0072(11)
C(1) 0.028(2) 0.030(2) 0.033(2) -0.0082(17) 0.0027(16) 0.0101(17)
C(2) 0.034(2) 0.034(2) 0.034(2) -0.0062(18) 0.0080(18) 0.0096(18)
C(3) 0.031(2) 0.046(2) 0.041(2) -0.0033(19) 0.0132(18) 0.006(2)
C(4) 0.034(2) 0.038(2) 0.053(2) 0.001(2) 0.016(2) 0.015(2)
C(5) 0.027(2) 0.055(3) 0.046(2) 0.001(2) 0.0011(19) 0.019(2)
C(6) 0.034(2) 0.039(2) 0.036(2) -0.0080(19) -0.0017(18) 0.0066(19)
C(7) 0.030(2) 0.030(2) 0.0243(18) -0.0015(16) -0.0064(15) -0.0022(15)
C(8) 0.038(2) 0.033(2) 0.040(2) 0.0068(19) 0.0094(19) 0.0044(19)
C(9) 0.050(2) 0.056(3) 0.033(2) 0.018(2) 0.010(2) 0.016(2)
C(10) 0.030(2) 0.053(2) 0.0252(19) 0.003(2) 0.0017(16) -0.0048(19)
C(11) 0.034(2) 0.048(3) 0.057(2) 0.009(2) 0.009(2) -0.009(2)
C(12) 0.040(2) 0.031(2) 0.059(2) 0.004(2) 0.003(2) 0.006(2)
C(13) 0.047(2) 0.028(2) 0.049(2) -0.013(2) -0.007(2) 0.007(2)
C(14) 0.049(3) 0.030(2) 0.081(3) -0.007(2) 0.002(2) 0.009(2)
C(15) 0.085(4) 0.043(3) 0.062(3) -0.031(3) -0.028(3) -0.001(2)
C(16) 0.040(2) 0.043(3) 0.079(3) -0.016(2) 0.004(2) 0.015(2)
C(17) 0.0276(18) 0.028(2) 0.0267(18) -0.0049(16) 0.0040(15) 0.0059(16)
C(18) 0.0198(17) 0.033(2) 0.0246(18) -0.0018(16) 0.0058(14) 0.0033(16)
C(19) 0.026(2) 0.032(2) 0.0255(19) -0.0005(16) 0.0042(15) 0.0018(17)
C(20) 0.0203(18) 0.031(2) 0.0253(18) -0.0016(15) 0.0054(14) -0.0001(16)
C(21) 0.0207(17) 0.0298(18) 0.0223(16) -0.0012(18) 0.0039(13) 0.0073(17)
C(22) 0.033(2) 0.034(2) 0.031(2) 0.0043(18) 0.0068(16) 0.0069(17)
C(23) 0.0204(19) 0.043(2) 0.0302(19) -0.0098(17) 0.0014(15) 0.0028(18)
C(26) 0.0215(18) 0.027(2) 0.0319(19) 0.0058(16) 0.0107(15) 0.0063(16)
C(27) 0.026(2) 0.055(2) 0.030(2) -0.005(2) 0.0070(17) -0.002(2)
C(28) 0.040(2) 0.118(5) 0.049(3) 0.006(3) -0.006(2) -0.034(3)

loop_
_atom_type_symbol
_atom_type_description
_atom_type_scat_dispersion_real
_atom_type_scat_dispersion_imag
_atom_type_scat_source
C C 0.018 0.009
;
International Tables for Crystallography
(1992, Vol. C, Tables 4.2.6.8 and 6.1.1.4)
;
H H 0.000 0.000
;
International Tables for Crystallography
(1992, Vol. C, Table 6.1.1.4)
;
O O 0.049 0.032
;
International Tables for Crystallography
(1992, Vol. C, Tables 4.2.6.8 and 6.1.1.4)
;
Si Si 0.254 0.330
;
International Tables for Crystallography
(1992, Vol. C, Tables 4.2.6.8 and 6.1.1.4)
;

loop_
_geom_angle_atom_site_label_1
_geom_angle_atom_site_label_2
_geom_angle_atom_site_label_3
_geom_angle
_geom_angle_publ_flag
O(1) Si(1) C(1) 109.35(17) yes
O(1) Si(1) C(7) 109.68(15) yes
O(1) Si(1) C(13) 104.24(19) yes
C(1) Si(1) C(7) 109.32(19) yes
C(1) Si(1) C(13) 110.8(2) yes
C(7) Si(1) C(13) 113.3(2) yes
Si(1) O(1) C(17) 123.4(2) yes
C(18) O(2) C(21) 110.0(2) yes
C(30) O(3) C(31) 112.5(4) yes
C(31) O(4) C(32) 111.4(5) yes
C(130) O(103) C(131) 113.2(10) yes
C(131) O(104) C(132) 117.5(13) yes
Si(1) C(1) C(2) 119.5(3) yes
Si(1) C(1) C(6) 123.5(3) yes
C(2) C(1) C(6) 116.9(3) yes
C(1) C(2) C(3) 121.9(4) yes
C(2) C(3) C(4) 119.2(4) yes
C(3) C(4) C(5) 120.4(4) yes
C(4) C(5) C(6) 119.6(4) yes
C(1) C(6) C(5) 122.1(4) yes
Si(1) C(7) C(8) 123.3(3) yes
Si(1) C(7) C(12) 120.6(3) yes
C(8) C(7) C(12) 116.1(3) yes
C(7) C(8) C(9) 122.1(4) yes
C(8) C(9) C(10) 121.0(4) yes
C(9) C(10) C(11) 118.7(4) yes
C(10) C(11) C(12) 121.0(4) yes
C(7) C(12) C(11) 121.1(4) yes
Si(1) C(13) C(14) 111.1(3) yes
Si(1) C(13) C(15) 110.1(3) yes
Si(1) C(13) C(16) 109.7(3) yes
C(14) C(13) C(15) 107.8(4) yes
C(14) C(13) C(16) 108.5(4) yes
C(15) C(13) C(16) 109.6(4) yes
O(1) C(17) C(18) 110.4(3) yes
O(2) C(18) C(17) 110.0(2) yes
O(2) C(18) C(19) 105.6(3) yes
C(17) C(18) C(19) 115.5(3) yes
C(18) C(19) C(20) 101.8(3) yes
C(19) C(20) C(21) 100.2(2) yes
C(19) C(20) C(22) 115.1(3) yes
C(21) C(20) C(22) 116.5(3) yes
O(2) C(21) C(20) 103.7(2) yes
O(2) C(21) C(23) 110.6(2) yes
O(2) C(21) C(26) 109.2(3) yes
C(20) C(21) C(23) 115.4(3) yes
C(20) C(21) C(26) 114.9(2) yes
C(23) C(21) C(26) 103.0(2) yes
C(21) C(23) C(24) 105.7(3) yes
C(21) C(23) C(124) 100.4(4) yes
C(23) C(24) C(25) 103.5(3) yes
C(24) C(25) C(26) 109.1(3) yes
C(24) C(25) C(29) 108.5(3) yes
C(24) C(25) C(30) 110.7(3) yes
C(26) C(25) C(29) 112.4(3) yes
C(26) C(25) C(30) 110.4(3) yes
C(29) C(25) C(30) 105.8(3) yes
C(21) C(26) C(25) 100.6(2) yes
C(21) C(26) C(27) 116.0(3) yes
C(25) C(26) C(27) 115.7(3) yes
C(21) C(26) C(125) 115.9(4) yes
C(27) C(26) C(125) 115.3(4) yes
C(26) C(27) C(28) 124.2(5) yes
O(3) C(30) C(25) 108.9(3) yes
O(3) C(31) O(4) 112.0(4) yes
C(23) C(124) C(125) 117.0(6) yes
C(124) C(125) C(129) 114.5(7) yes
C(124) C(125) C(130) 120.0(7) yes
C(129) C(125) C(130) 108.8(7) yes
O(103) C(130) C(125) 109.2(7) yes
O(103) C(131) O(104) 105.6(8) yes
C(1) C(2) H(1) 119.1 no
C(3) C(2) H(1) 119.1 no
C(2) C(3) H(2) 120.4 no
C(4) C(3) H(2) 120.4 no
C(3) C(4) H(3) 119.8 no
C(5) C(4) H(3) 119.8 no
C(4) C(5) H(4) 120.2 no
C(6) C(5) H(4) 120.2 no
C(1) C(6) H(5) 118.9 no
C(5) C(6) H(5) 118.9 no
C(7) C(8) H(6) 119.0 no
C(9) C(8) H(6) 119.0 no
C(8) C(9) H(7) 119.5 no
C(10) C(9) H(7) 119.5 no
C(9) C(10) H(8) 120.7 no
C(11) C(10) H(8) 120.7 no
C(10) C(11) H(9) 119.5 no
C(12) C(11) H(9) 119.5 no
C(7) C(12) H(10) 119.4 no
C(11) C(12) H(10) 119.4 no
C(13) C(14) H(11) 109.5 no
C(13) C(14) H(12) 109.5 no
C(13) C(14) H(13) 109.5 no
H(11) C(14) H(12) 109.5 no
H(11) C(14) H(13) 109.5 no
H(12) C(14) H(13) 109.5 no
C(13) C(15) H(14) 109.5 no
C(13) C(15) H(15) 109.5 no
C(13) C(15) H(16) 109.5 no
H(14) C(15) H(15) 109.5 no
H(14) C(15) H(16) 109.5 no
H(15) C(15) H(16) 109.5 no
C(13) C(16) H(17) 109.5 no
C(13) C(16) H(18) 109.5 no
C(13) C(16) H(19) 109.5 no
H(17) C(16) H(18) 109.5 no
H(17) C(16) H(19) 109.5 no
H(18) C(16) H(19) 109.5 no
O(1) C(17) H(20) 109.6 no
O(1) C(17) H(21) 109.6 no
C(18) C(17) H(20) 109.6 no
C(18) C(17) H(21) 109.6 no
H(20) C(17) H(21) 108.1 no
O(2) C(18) H(22) 108.5 no
C(17) C(18) H(22) 108.5 no
C(19) C(18) H(22) 108.5 no
C(18) C(19) H(23) 111.4 no
C(18) C(19) H(24) 111.4 no
C(20) C(19) H(23) 111.4 no
C(20) C(19) H(24) 111.4 no
H(23) C(19) H(24) 109.3 no
C(19) C(20) H(25) 108.2 no
C(21) C(20) H(25) 108.2 no
C(22) C(20) H(25) 108.2 no
C(20) C(22) H(26) 109.5 no
C(20) C(22) H(27) 109.5 no
C(20) C(22) H(28) 109.5 no
H(26) C(22) H(27) 109.5 no
H(26) C(22) H(28) 109.5 no
H(27) C(22) H(28) 109.5 no
C(26) C(27) H(29) 117.9 no
C(28) C(27) H(29) 117.9 no
C(27) C(28) H(30) 120.0 no
C(27) C(28) H(31) 120.0 no
H(30) C(28) H(31) 120.0 no

loop_
_geom_bond_atom_site_label_1
_geom_bond_atom_site_label_2
_geom_bond_distance
_geom_bond_publ_flag
Si(1) O(1) 1.645(2) yes
Si(1) C(1) 1.871(4) yes
Si(1) C(7) 1.880(4) yes
Si(1) C(13) 1.889(4) yes
O(1) C(17) 1.422(4) yes
O(2) C(18) 1.450(4) yes
O(2) C(21) 1.444(4) yes
O(3) C(30) 1.425(5) yes
O(3) C(31) 1.419(6) yes
O(4) C(31) 1.421(7) yes
O(4) C(32) 1.426(9) yes
O(103) C(130) 1.424(12) yes
O(103) C(131) 1.425(12) yes
O(104) C(131) 1.426(15) yes
O(104) C(132) 1.426(18) yes
C(1) C(2) 1.406(6) yes
C(1) C(6) 1.406(6) yes
C(2) C(3) 1.389(6) yes
C(3) C(4) 1.405(6) yes
C(4) C(5) 1.381(7) yes
C(5) C(6) 1.387(6) yes
C(7) C(8) 1.378(6) yes
C(7) C(12) 1.407(6) yes
C(8) C(9) 1.382(6) yes
C(9) C(10) 1.369(7) yes
C(10) C(11) 1.359(7) yes
C(11) C(12) 1.393(7) yes
C(13) C(14) 1.539(7) yes
C(13) C(15) 1.537(7) yes
C(13) C(16) 1.529(7) yes
C(17) C(18) 1.520(5) yes
C(18) C(19) 1.524(5) yes
C(19) C(20) 1.537(5) yes
C(20) C(21) 1.538(5) yes
C(20) C(22) 1.516(6) yes
C(21) C(23) 1.540(4) yes
C(21) C(26) 1.544(4) yes
C(23) C(24) 1.527(5) yes
C(23) C(124) 1.555(10) yes
C(24) C(25) 1.547(6) yes
C(25) C(26) 1.562(4) yes
C(25) C(29) 1.544(7) yes
C(25) C(30) 1.544(6) yes
C(26) C(27) 1.483(6) yes
C(26) C(125) 1.536(5) yes
C(27) C(28) 1.305(7) yes
C(124) C(125) 1.545(12) yes
C(125) C(129) 1.545(15) yes
C(125) C(130) 1.542(12) yes
C(2) H(1) 0.950 no
C(3) H(2) 0.950 no
C(4) H(3) 0.950 no
C(5) H(4) 0.950 no
C(6) H(5) 0.950 no
C(8) H(6) 0.950 no
C(9) H(7) 0.950 no
C(10) H(8) 0.950 no
C(11) H(9) 0.950 no
C(12) H(10) 0.950 no
C(14) H(11) 0.980 no
C(14) H(12) 0.980 no
C(14) H(13) 0.980 no
C(15) H(14) 0.980 no
C(15) H(15) 0.980 no
C(15) H(16) 0.980 no
C(16) H(17) 0.980 no
C(16) H(18) 0.980 no
C(16) H(19) 0.980 no
C(17) H(20) 0.990 no
C(17) H(21) 0.990 no
C(18) H(22) 1.000 no
C(19) H(23) 0.990 no
C(19) H(24) 0.990 no
C(20) H(25) 1.000 no
C(22) H(26) 0.980 no
C(22) H(27) 0.980 no
C(22) H(28) 0.980 no
C(27) H(29) 0.950 no
C(28) H(30) 0.950 no
C(28) H(31) 0.950 no

loop_
_geom_contact_atom_site_label_1
_geom_contact_atom_site_label_2
_geom_contact_distance
_geom_contact_site_symmetry_2
O(3) C(3) 3.380(6) 65602
O(4) C(10) 3.259(6) 65401
O(4) C(11) 3.470(7) 65401
O(103) C(3) 3.379(9) 65602
O(103) C(4) 3.300(9) 65602
O(104) C(10) 3.260(11) 65401
O(104) C(11) 3.257(12) 65401
C(4) C(131) 3.514(19) 64602
C(11) C(132) 3.534(18) 45601
C(19) C(24) 3.587(5) 45501
C(23) C(29) 3.529(6) 65602
O(2) H(26) 3.233 54602
O(2) H(28) 3.200 54602
O(3) H(2) 3.035 65602
O(3) H(25) 3.439 65501
O(3) H(26) 3.349 65501
O(4) H(8) 2.521 65401
O(4) H(9) 2.949 65401
O(4) H(12) 3.007 64602
O(4) H(30) 3.548 65501
O(103) H(2) 3.247 65602
O(103) H(3) 3.101 65602
O(104) H(8) 2.647 65401
O(104) H(9) 2.628 65401
O(104) H(12) 3.326 64602
O(104) H(16) 3.205 55401
C(3) H(20) 3.323 65501
C(3) H(22) 3.130 65501
C(3) H(27) 3.099 64602
C(4) H(20) 3.080 65501
C(4) H(21) 3.287 65501
C(4) H(27) 3.297 64602
C(5) H(14) 3.319 64702
C(5) H(20) 3.173 65501
C(6) H(14) 3.425 64702
C(6) H(20) 3.491 65501
C(8) H(4) 3.245 45501
C(8) H(15) 3.163 64702
C(9) H(4) 2.986 45501
C(9) H(10) 3.572 54702
C(9) H(15) 3.028 64702
C(9) H(30) 3.521 55601
C(10) H(4) 3.292 45501
C(10) H(5) 3.352 45501
C(10) H(12) 3.508 54702
C(10) H(30) 3.094 55601
C(11) H(5) 3.348 45501
C(11) H(16) 3.377 45501
C(12) H(7) 3.591 55702
C(12) H(17) 3.578 45501
C(14) H(8) 3.305 55702
C(14) H(31) 3.003 55602
C(15) H(6) 3.313 65702
C(15) H(7) 3.359 65702
C(15) H(9) 3.374 65501
C(16) H(24) 3.351 65501
C(18) H(28) 3.519 54602
C(19) H(19) 3.594 45501
C(19) H(29) 3.395 55602
C(22) H(2) 3.302 65602
C(22) H(22) 3.262 55602
C(22) H(29) 2.968 55602
C(24) H(24) 2.790 65501
C(24) H(25) 3.196 65501
C(27) H(18) 3.464 64602
C(27) H(28) 3.083 54602
C(28) H(8) 3.189 55401
C(28) H(11) 3.477 54602
C(28) H(13) 3.491 54602
C(28) H(18) 3.219 64602
C(28) H(23) 3.568 54602
C(30) H(11) 3.332 64602
C(30) H(25) 3.231 65501
C(31) H(8) 3.558 65401
C(31) H(25) 3.549 65501
C(31) H(26) 3.205 65501
C(32) H(8) 3.465 65401
C(32) H(9) 3.438 65401
C(32) H(12) 3.379 64602
C(32) H(14) 3.507 55401
C(32) H(16) 3.015 55401
C(124) H(2) 3.201 65602
C(124) H(24) 3.412 65501
C(124) H(25) 3.400 65501
C(124) H(26) 3.537 65501
C(130) H(11) 3.144 64602
C(130) H(12) 3.295 64602
C(130) H(18) 3.313 64602
C(131) H(3) 3.425 65602
C(131) H(12) 3.416 64602
C(131) H(16) 3.428 55401
C(132) H(3) 3.422 75602
C(132) H(6) 3.326 65602
C(132) H(8) 3.402 65401
C(132) H(9) 2.744 65401
C(132) H(21) 3.563 65602
H(2) H(22) 2.950 65501
H(2) H(27) 2.418 64602
H(2) H(28) 3.409 64602
H(3) H(20) 3.405 65501
H(3) H(21) 3.145 65501
H(3) H(27) 2.817 64602
H(4) H(6) 3.535 65501
H(4) H(7) 3.162 65501
H(4) H(9) 3.433 64702
H(4) H(10) 3.432 64702
H(4) H(14) 3.010 64702
H(4) H(20) 3.541 65501
H(5) H(8) 3.424 65501
H(5) H(9) 3.440 65501
H(5) H(14) 3.192 64702
H(6) H(14) 3.155 64702
H(6) H(15) 2.661 64702
H(7) H(9) 3.373 54702
H(7) H(10) 2.794 54702
H(7) H(13) 3.182 54702
H(7) H(15) 2.380 64702
H(7) H(17) 3.362 64702
H(7) H(18) 3.550 64702
H(7) H(30) 3.385 55601
H(7) H(31) 3.446 55601
H(8) H(12) 2.721 54702
H(8) H(13) 3.082 54702
H(8) H(30) 2.619 55601
H(8) H(31) 3.074 55601
H(9) H(15) 3.036 45501
H(9) H(16) 2.821 45501
H(10) H(15) 3.448 45501
H(10) H(17) 3.110 45501
H(11) H(31) 2.665 55602
H(12) H(31) 3.279 55602
H(13) H(31) 2.616 55602
H(17) H(20) 3.031 65501
H(17) H(24) 3.355 65501
H(17) H(31) 3.576 65602
H(18) H(24) 3.425 65501
H(18) H(29) 3.561 65602
H(18) H(30) 3.552 65602
H(18) H(31) 3.156 65602
H(19) H(20) 3.535 65501
H(19) H(24) 2.761 65501
H(21) H(26) 3.370 54602
H(22) H(26) 3.307 54602
H(22) H(27) 3.056 54602
H(22) H(28) 2.888 54602
H(23) H(29) 2.940 55602
H(23) H(31) 2.899 55602
H(24) H(29) 3.228 55602
H(26) H(29) 2.960 55602
H(28) H(29) 2.209 55602
H(28) H(31) 3.575 55602
